data_4505248
loop_
_publ_author_name
'Hao, Xiang'
'Siegler, Maxime A.'
'Parkin, Sean'
'Brock, Carolyn Pratt'

_publ_section_title
;
 [M(H2O)2(15-crown-5)](NO3)2:&#x2009; A System Rich in Polymorphic and
 Modulated Phases&#x2020;
;
_journal_issue 6
_journal_name_full 'Crystal Growth &amp; Design'
_journal_page_first 2225
_journal_paper_doi 10.1021/cg050312j
_journal_volume 5
_journal_year 2005
_chemical_formula_moiety '(C10 H24 O7 Fe 2+), 2(N O3 1-)'
_chemical_formula_sum 'C10 H24 Fe N2 O13'
_chemical_formula_weight 436.16
_chemical_name_systematic
;
 diaqua(15-crown-5)iron(II) nitrate
;
_space_group_IT_number 14
_symmetry_cell_setting monoclinic
_symmetry_space_group_name_Hall '-P 2ybc'
_symmetry_space_group_name_H-M 'P 1 21/c 1'
_atom_sites_solution_hydrogens geom
_atom_sites_solution_primary direct
_atom_sites_solution_secondary difmap
_audit_creation_method SHELXL-97
_cell_angle_alpha 90.00
_cell_angle_beta 96.21(1)
_cell_angle_gamma 90.00
_cell_formula_units_Z 12
_cell_length_a 14.541(1)
_cell_length_b 14.191(1)
_cell_length_c 25.647(3)
_cell_measurement_reflns_used 12530
_cell_measurement_temperature 90.0(2)
_cell_measurement_theta_max 27.48
_cell_measurement_theta_min 1.00
_cell_volume 5261.2(8)
_computing_cell_refinement 'DENZO-SMN (Nonius, 1997)'
_computing_data_collection 'COLLECT (Nonius, 1997)'
_computing_data_reduction 'DENZO-SMN (Nonius, 1997)'
_computing_molecular_graphics 'XP in SHELXTL (Bruker, 1995)'
_computing_publication_material 'SHELX-97 and local procedures'
_computing_structure_refinement 'SHELXL-97 (Sheldrick, 1997)'
_computing_structure_solution 'SHELXS-97 (Sheldrick, 1990)'
_diffrn_ambient_temperature 90.0(2)
_diffrn_detector_area_resol_mean 18
_diffrn_measured_fraction_theta_full 1.000
_diffrn_measured_fraction_theta_max 1.000
_diffrn_measurement_device_type 'Nonius KappaCCD diffractometer'
_diffrn_measurement_method '\w scans at fixed \c = 55\%'
_diffrn_radiation_monochromator graphite
_diffrn_radiation_source 'fine-focus sealed tube'
_diffrn_radiation_type MoK\a
_diffrn_radiation_wavelength 0.71073
_diffrn_reflns_av_R_equivalents 0.0236
_diffrn_reflns_av_sigmaI/netI 0.0378
_diffrn_reflns_limit_h_max 17
_diffrn_reflns_limit_h_min -17
_diffrn_reflns_limit_k_max 16
_diffrn_reflns_limit_k_min -16
_diffrn_reflns_limit_l_max 30
_diffrn_reflns_limit_l_min -30
_diffrn_reflns_number 18103
_diffrn_reflns_theta_full 25.00
_diffrn_reflns_theta_max 25.00
_diffrn_reflns_theta_min 1.41
_exptl_absorpt_coefficient_mu 0.931
_exptl_absorpt_correction_T_max 0.9127
_exptl_absorpt_correction_T_min 0.7071
_exptl_absorpt_correction_type multi-scan
_exptl_absorpt_process_details 'Scalepack (Otwinowski & Minor, 1997)'
_exptl_crystal_colour colourless
_exptl_crystal_density_diffrn 1.652
_exptl_crystal_density_method 'not measured'
_exptl_crystal_description rod
_exptl_crystal_F_000 2736
_exptl_crystal_size_max 0.40
_exptl_crystal_size_mid 0.15
_exptl_crystal_size_min 0.10
_refine_diff_density_max 0.771
_refine_diff_density_min -0.350
_refine_diff_density_rms 0.064
_refine_ls_extinction_method none
_refine_ls_goodness_of_fit_ref 1.042
_refine_ls_hydrogen_treatment constr
_refine_ls_matrix_type full
_refine_ls_number_parameters 703
_refine_ls_number_reflns 9276
_refine_ls_number_restraints 0
_refine_ls_restrained_S_all 1.042
_refine_ls_R_factor_all 0.0643
_refine_ls_R_factor_gt 0.0345
_refine_ls_shift/su_max 0.001
_refine_ls_shift/su_mean 0.000
_refine_ls_structure_factor_coef Fsqd
_refine_ls_weighting_details 'calc w=1/[\s^2^(Fo^2^)+(0.0494P)^2^+0.0000P] where P=(Fo^2^+2Fc^2^)/3'
_refine_ls_weighting_scheme calc
_refine_ls_wR_factor_gt 0.0861
_refine_ls_wR_factor_ref 0.0982
_reflns_number_gt 6100
_reflns_number_total 9276
_reflns_threshold_expression >2\s(I)
_cod_data_source_file cg050312jsi20050701_021824.cif
_cod_data_source_block k05079
_cod_original_cell_volume 5261.2(12)
_cod_original_sg_symbol_H-M 'P 21/c'
_cod_database_code 4505248

loop_
_symmetry_equiv_pos_as_xyz
'x, y, z'
'-x, y+1/2, -z+1/2'
'-x, -y, -z'
'x, -y-1/2, z-1/2'

loop_
_atom_site_label
_atom_site_type_symbol
_atom_site_fract_x
_atom_site_fract_y
_atom_site_fract_z
_atom_site_U_iso_or_equiv
_atom_site_adp_type
_atom_site_occupancy
_atom_site_symmetry_multiplicity
_atom_site_calc_flag
_atom_site_refinement_flags
Fe1_1 Fe 0.25801(2) 0.50111(2) 0.010976(11) 0.01079(10) Uani 1 1 d .
O1_1 O 0.37966(10) 0.53255(10) -0.03313(5) 0.0127(3) Uani 1 1 d .
O2_1 O 0.34522(9) 0.60526(10) 0.05833(5) 0.0139(4) Uani 1 1 d .
O3_1 O 0.20257(10) 0.50953(10) 0.08912(5) 0.0140(4) Uani 1 1 d .
O4_1 O 0.11943(10) 0.43167(10) 0.00095(5) 0.0152(4) Uani 1 1 d .
O5_1 O 0.23829(10) 0.43092(10) -0.06529(5) 0.0179(4) Uani 1 1 d .
O6_1 O 0.32149(10) 0.37769(10) 0.03928(5) 0.0188(4) Uani 1 1 d .
H6W1_1 H 0.3379 0.3384 0.0181 0.028 Uiso 1 1 d .
H6W2_1 H 0.3410 0.3594 0.0687 0.028 Uiso 1 1 d .
O7_1 O 0.19580(10) 0.62198(10) -0.02065(5) 0.0187(4) Uani 1 1 d .
H7W1_1 H 0.1818 0.6718 -0.0061 0.028 Uiso 1 1 d .
H7W2_1 H 0.1619 0.6207 -0.0493 0.028 Uiso 1 1 d .
C1_1 C 0.42862(15) 0.61640(15) -0.01484(8) 0.0172(5) Uani 1 1 d .
H1A_1 H 0.3936 0.6733 -0.0274 0.021 Uiso 1 1 calc R
H1B_1 H 0.4904 0.6184 -0.0277 0.021 Uiso 1 1 calc R
C2_1 C 0.43804(14) 0.61197(16) 0.04424(8) 0.0175(5) Uani 1 1 d .
H2A_1 H 0.4748 0.5562 0.0570 0.021 Uiso 1 1 calc R
H2B_1 H 0.4689 0.6694 0.0595 0.021 Uiso 1 1 calc R
C3_1 C 0.33877(15) 0.59479(15) 0.11382(8) 0.0171(5) Uani 1 1 d .
H3A_1 H 0.3675 0.6492 0.1335 0.021 Uiso 1 1 calc R
H3B_1 H 0.3703 0.5364 0.1273 0.021 Uiso 1 1 calc R
C4_1 C 0.23749(14) 0.59002(15) 0.11935(8) 0.0167(5) Uani 1 1 d .
H4A_1 H 0.2272 0.5823 0.1566 0.020 Uiso 1 1 calc R
H4B_1 H 0.2061 0.6483 0.1058 0.020 Uiso 1 1 calc R
C5_1 C 0.10266(15) 0.50131(16) 0.08305(8) 0.0198(6) Uani 1 1 d .
H5A_1 H 0.0740 0.5580 0.0656 0.024 Uiso 1 1 calc R
H5B_1 H 0.0792 0.4940 0.1176 0.024 Uiso 1 1 calc R
C6_1 C 0.08076(16) 0.41535(16) 0.04980(8) 0.0220(6) Uani 1 1 d .
H6A_1 H 0.1087 0.3586 0.0675 0.026 Uiso 1 1 calc R
H6B_1 H 0.0130 0.4061 0.0433 0.026 Uiso 1 1 calc R
C7_1 C 0.11700(15) 0.34991(15) -0.03265(8) 0.0176(5) Uani 1 1 d .
H7A_1 H 0.0526 0.3274 -0.0408 0.021 Uiso 1 1 calc R
H7B_1 H 0.1545 0.2983 -0.0152 0.021 Uiso 1 1 calc R
C8_1 C 0.15608(15) 0.37963(16) -0.08199(8) 0.0176(5) Uani 1 1 d .
H8A_1 H 0.1704 0.3239 -0.1028 0.021 Uiso 1 1 calc R
H8B_1 H 0.1115 0.4199 -0.1037 0.021 Uiso 1 1 calc R
C9_1 C 0.30598(14) 0.44011(15) -0.10123(8) 0.0145(5) Uani 1 1 d .
H9A_1 H 0.2761 0.4393 -0.1378 0.017 Uiso 1 1 calc R
H9B_1 H 0.3510 0.3876 -0.0967 0.017 Uiso 1 1 calc R
C10_1 C 0.35390(15) 0.53314(15) -0.08924(8) 0.0160(5) Uani 1 1 d .
H10A_1 H 0.4094 0.5388 -0.1083 0.019 Uiso 1 1 calc R
H10B_1 H 0.3117 0.5863 -0.0994 0.019 Uiso 1 1 calc R
Fe2_2 Fe 0.24753(2) 0.49701(2) 0.328879(11) 0.01165(10) Uani 1 1 d .
O1_2 O 0.12071(10) 0.47376(10) 0.36931(5) 0.0168(4) Uani 1 1 d .
O2_2 O 0.15843(10) 0.39347(10) 0.28029(5) 0.0156(4) Uani 1 1 d .
O3_2 O 0.30498(10) 0.48426(10) 0.25204(5) 0.0167(4) Uani 1 1 d .
O4_2 O 0.38824(10) 0.56374(10) 0.33951(5) 0.0178(4) Uani 1 1 d .
O5_2 O 0.26888(11) 0.56326(11) 0.40589(6) 0.0227(4) Uani 1 1 d .
O6_2 O 0.19095(10) 0.62259(10) 0.29955(5) 0.0188(4) Uani 1 1 d .
H6W1_2 H 0.1780 0.6650 0.3193 0.028 Uiso 1 1 d .
H6W2_2 H 0.1606 0.6314 0.2707 0.028 Uiso 1 1 d .
O7_2 O 0.30398(10) 0.37512(10) 0.36162(5) 0.0182(4) Uani 1 1 d .
H7W1_2 H 0.3412 0.3737 0.3887 0.027 Uiso 1 1 d .
H7W2_2 H 0.3115 0.3262 0.3451 0.027 Uiso 1 1 d .
C1_2 C 0.06974(16) 0.39123(16) 0.35132(8) 0.0206(6) Uani 1 1 d .
H1A_2 H 0.0068 0.3929 0.3626 0.025 Uiso 1 1 calc R
H1B_2 H 0.1016 0.3337 0.3658 0.025 Uiso 1 1 calc R
C2_2 C 0.06465(15) 0.39151(16) 0.29239(8) 0.0197(6) Uani 1 1 d .
H2A_2 H 0.0328 0.3343 0.2777 0.024 Uiso 1 1 calc R
H2B_2 H 0.0306 0.4476 0.2777 0.024 Uiso 1 1 calc R
C3_2 C 0.16861(15) 0.39978(16) 0.22531(8) 0.0179(5) Uani 1 1 d .
H3A_2 H 0.1374 0.4569 0.2099 0.022 Uiso 1 1 calc R
H3B_2 H 0.1414 0.3438 0.2065 0.022 Uiso 1 1 calc R
C4_2 C 0.27045(15) 0.40457(15) 0.22147(8) 0.0174(5) Uani 1 1 d .
H4A_2 H 0.3010 0.3460 0.2353 0.021 Uiso 1 1 calc R
H4B_2 H 0.2825 0.4124 0.1845 0.021 Uiso 1 1 calc R
C5_2 C 0.40428(15) 0.49213(15) 0.25841(8) 0.0194(6) Uani 1 1 d .
H5A_2 H 0.4281 0.4982 0.2238 0.023 Uiso 1 1 calc R
H5B_2 H 0.4324 0.4357 0.2763 0.023 Uiso 1 1 calc R
C6_2 C 0.42675(16) 0.57840(16) 0.29081(8) 0.0215(6) Uani 1 1 d .
H6A_2 H 0.4946 0.5873 0.2972 0.026 Uiso 1 1 calc R
H6B_2 H 0.3992 0.6349 0.2727 0.026 Uiso 1 1 calc R
C7_2 C 0.38960(16) 0.64566(15) 0.37229(8) 0.0198(6) Uani 1 1 d .
H7A_2 H 0.3521 0.6966 0.3543 0.024 Uiso 1 1 calc R
H7B_2 H 0.4538 0.6687 0.3806 0.024 Uiso 1 1 calc R
C8_2 C 0.34968(15) 0.61726(16) 0.42197(8) 0.0199(6) Uani 1 1 d .
H8A_2 H 0.3949 0.5791 0.4446 0.024 Uiso 1 1 calc R
H8B_2 H 0.3336 0.6737 0.4418 0.024 Uiso 1 1 calc R
C9_2 C 0.19604(15) 0.56470(16) 0.43836(8) 0.0170(5) Uani 1 1 d .
H9A_2 H 0.1569 0.6212 0.4310 0.020 Uiso 1 1 calc R
H9B_2 H 0.2211 0.5654 0.4758 0.020 Uiso 1 1 calc R
C10_2 C 0.14094(16) 0.47640(16) 0.42554(8) 0.0208(6) Uani 1 1 d .
H10A_2 H 0.1771 0.4202 0.4381 0.025 Uiso 1 1 calc R
H10B_2 H 0.0829 0.4776 0.4425 0.025 Uiso 1 1 calc R
Fe3_3 Fe 0.24581(2) 0.50117(2) 0.661264(11) 0.01162(10) Uani 1 1 d .
O1_3 O 0.12470(10) 0.46693(10) 0.70567(5) 0.0162(4) Uani 1 1 d .
O2_3 O 0.16300(10) 0.39290(10) 0.61563(5) 0.0171(4) Uani 1 1 d .
O3_3 O 0.29780(10) 0.49599(10) 0.58203(5) 0.0175(4) Uani 1 1 d .
O4_3 O 0.37881(10) 0.58190(10) 0.66771(5) 0.0187(4) Uani 1 1 d .
O5_3 O 0.26758(10) 0.56794(11) 0.73819(6) 0.0225(4) Uani 1 1 d .
O6_3 O 0.17561(10) 0.61899(10) 0.63129(5) 0.0183(4) Uani 1 1 d .
H6W1_3 H 0.1584 0.6619 0.6503 0.027 Uiso 1 1 d .
H6W2_3 H 0.1628 0.6377 0.6005 0.027 Uiso 1 1 d .
O7_3 O 0.31749(10) 0.38596(10) 0.69306(5) 0.0199(4) Uani 1 1 d .
H7W1_3 H 0.3318 0.3355 0.6785 0.030 Uiso 1 1 d .
H7W2_3 H 0.3471 0.3851 0.7227 0.030 Uiso 1 1 d .
C1_3 C 0.07974(16) 0.38071(16) 0.68869(8) 0.0209(6) Uani 1 1 d .
H1A_3 H 0.0180 0.3766 0.7015 0.025 Uiso 1 1 calc R
H1B_3 H 0.1171 0.3259 0.7022 0.025 Uiso 1 1 calc R
C2_3 C 0.07056(15) 0.38228(17) 0.62959(8) 0.0227(6) Uani 1 1 d .
H2A_3 H 0.0427 0.3229 0.6151 0.027 Uiso 1 1 calc R
H2B_3 H 0.0312 0.4356 0.6159 0.027 Uiso 1 1 calc R
C3_3 C 0.16915(15) 0.39831(16) 0.56014(8) 0.0194(6) Uani 1 1 d .
H3A_3 H 0.1327 0.4523 0.5446 0.023 Uiso 1 1 calc R
H3B_3 H 0.1456 0.3397 0.5425 0.023 Uiso 1 1 calc R
C4_3 C 0.27033(15) 0.41126(15) 0.55444(8) 0.0179(6) Uani 1 1 d .
H4A_3 H 0.3065 0.3570 0.5697 0.021 Uiso 1 1 calc R
H4B_3 H 0.2802 0.4169 0.5170 0.021 Uiso 1 1 calc R
C5_3 C 0.39487(16) 0.51656(16) 0.58486(9) 0.0237(6) Uani 1 1 d .
H5A_3 H 0.4134 0.5276 0.5493 0.028 Uiso 1 1 calc R
H5B_3 H 0.4316 0.4634 0.6011 0.028 Uiso 1 1 calc R
C6_3 C 0.41002(16) 0.60346(17) 0.61771(8) 0.0250(6) Uani 1 1 d .
H6A_3 H 0.4764 0.6206 0.6221 0.030 Uiso 1 1 calc R
H6B_3 H 0.3744 0.6569 0.6010 0.030 Uiso 1 1 calc R
C7_3 C 0.37546(16) 0.66271(15) 0.70121(8) 0.0218(6) Uani 1 1 d .
H7A_3 H 0.3314 0.7099 0.6847 0.026 Uiso 1 1 calc R
H7B_3 H 0.4373 0.6923 0.7075 0.026 Uiso 1 1 calc R
C8_3 C 0.34449(16) 0.62877(16) 0.75202(8) 0.0209(6) Uani 1 1 d .
H8A_3 H 0.3951 0.5942 0.7728 0.025 Uiso 1 1 calc R
H8B_3 H 0.3259 0.6826 0.7731 0.025 Uiso 1 1 calc R
C9_3 C 0.19684(15) 0.56388(15) 0.77242(8) 0.0157(5) Uani 1 1 d .
H9A_3 H 0.1527 0.6166 0.7652 0.019 Uiso 1 1 calc R
H9B_3 H 0.2239 0.5677 0.8095 0.019 Uiso 1 1 calc R
C10_3 C 0.14872(16) 0.47069(16) 0.76174(8) 0.0191(6) Uani 1 1 d .
H10A_3 H 0.1903 0.4179 0.7736 0.023 Uiso 1 1 calc R
H10B_3 H 0.0925 0.4669 0.7802 0.023 Uiso 1 1 calc R
N1_4 N 0.10091(13) 0.68102(13) -0.14239(7) 0.0148(4) Uani 1 1 d .
O8_4 O 0.09504(10) 0.60571(10) -0.11712(5) 0.0195(4) Uani 1 1 d .
O9_4 O 0.17226(11) 0.73170(11) -0.13274(6) 0.0240(4) Uani 1 1 d .
O10_4 O 0.03932(11) 0.70441(11) -0.17700(6) 0.0260(4) Uani 1 1 d .
N2_5 N 0.07638(13) 0.68603(13) 0.18163(7) 0.0160(4) Uani 1 1 d .
O8_5 O 0.06550(11) 0.61292(11) 0.20813(6) 0.0255(4) Uani 1 1 d .
O9_5 O 0.13874(10) 0.74334(11) 0.19912(5) 0.0222(4) Uani 1 1 d .
O10_5 O 0.02917(11) 0.70131(11) 0.13959(6) 0.0253(4) Uani 1 1 d .
N3_6 N 0.07819(13) 0.68564(13) 0.51129(7) 0.0176(5) Uani 1 1 d .
O8_6 O 0.04800(12) 0.60924(11) 0.52546(6) 0.0325(5) Uani 1 1 d .
O9_6 O 0.15341(11) 0.71752(11) 0.53476(5) 0.0233(4) Uani 1 1 d .
O10_6 O 0.03796(10) 0.73104(11) 0.47439(6) 0.0230(4) Uani 1 1 d .
N4_7 N 0.42957(13) 0.31120(13) 0.15931(7) 0.0152(4) Uani 1 1 d .
O8_7 O 0.45870(12) 0.38469(11) 0.14073(6) 0.0307(4) Uani 1 1 d .
O9_7 O 0.35954(10) 0.27032(11) 0.13544(5) 0.0228(4) Uani 1 1 d .
O10_7 O 0.46643(10) 0.27700(11) 0.20098(6) 0.0225(4) Uani 1 1 d .
N5_8 N 0.41178(13) 0.31671(13) 0.48160(7) 0.0157(4) Uani 1 1 d .
O8_8 O 0.41781(11) 0.38984(10) 0.45439(5) 0.0208(4) Uani 1 1 d .
O9_8 O 0.34732(11) 0.25893(11) 0.46830(5) 0.0243(4) Uani 1 1 d .
O10_8 O 0.46642(10) 0.30225(11) 0.52118(6) 0.0252(4) Uani 1 1 d .
N6_9 N 0.40105(13) 0.32013(13) 0.81404(7) 0.0159(4) Uani 1 1 d .
O8_9 O 0.41927(11) 0.39462(11) 0.79059(6) 0.0255(4) Uani 1 1 d .
O9_9 O 0.32187(10) 0.28385(10) 0.80341(5) 0.0201(4) Uani 1 1 d .
O10_9 O 0.45813(10) 0.28389(11) 0.84724(6) 0.0224(4) Uani 1 1 d .

loop_
_atom_site_aniso_label
_atom_site_aniso_U_11
_atom_site_aniso_U_22
_atom_site_aniso_U_33
_atom_site_aniso_U_23
_atom_site_aniso_U_13
_atom_site_aniso_U_12
Fe1_1 0.0100(2) 0.0116(2) 0.01092(17) -0.00062(13) 0.00167(14) -0.00014(14)
O1_1 0.0131(9) 0.0154(8) 0.0097(7) -0.0005(6) 0.0014(6) -0.0017(7)
O2_1 0.0123(9) 0.0180(9) 0.0118(7) -0.0019(7) 0.0037(7) -0.0019(7)
O3_1 0.0115(9) 0.0165(9) 0.0143(7) -0.0049(7) 0.0034(7) -0.0029(7)
O4_1 0.0154(9) 0.0186(9) 0.0123(8) -0.0022(7) 0.0042(7) -0.0046(7)
O5_1 0.0143(9) 0.0256(10) 0.0144(8) -0.0069(7) 0.0044(7) -0.0064(8)
O6_1 0.0259(10) 0.0185(9) 0.0120(8) 0.0003(7) 0.0018(7) 0.0089(8)
O7_1 0.0218(9) 0.0162(9) 0.0172(8) -0.0010(7) -0.0026(7) 0.0074(7)
C1_1 0.0156(13) 0.0161(13) 0.0207(12) -0.0033(10) 0.0053(10) -0.0071(11)
C2_1 0.0103(13) 0.0198(14) 0.0226(12) -0.0049(11) 0.0023(10) -0.0019(11)
C3_1 0.0198(14) 0.0191(14) 0.0121(11) -0.0039(10) 0.0005(10) -0.0031(11)
C4_1 0.0210(14) 0.0165(13) 0.0133(11) -0.0068(10) 0.0054(10) 0.0001(11)
C5_1 0.0129(14) 0.0300(16) 0.0173(12) -0.0023(11) 0.0056(10) -0.0021(11)
C6_1 0.0197(14) 0.0315(16) 0.0161(12) -0.0010(11) 0.0076(11) -0.0107(12)
C7_1 0.0199(14) 0.0152(13) 0.0178(12) -0.0051(10) 0.0026(10) -0.0088(11)
C8_1 0.0188(14) 0.0168(13) 0.0166(12) -0.0031(10) -0.0009(10) -0.0031(11)
C9_1 0.0126(13) 0.0206(13) 0.0108(11) -0.0011(10) 0.0026(10) 0.0016(11)
C10_1 0.0171(14) 0.0197(14) 0.0117(11) 0.0034(10) 0.0037(10) -0.0010(11)
Fe2_2 0.01046(19) 0.0118(2) 0.01299(17) -0.00029(13) 0.00268(14) -0.00007(13)
O1_2 0.0174(9) 0.0200(9) 0.0129(8) 0.0000(7) 0.0016(7) -0.0034(7)
O2_2 0.0144(9) 0.0195(9) 0.0131(8) -0.0012(7) 0.0029(7) -0.0005(7)
O3_2 0.0138(9) 0.0199(9) 0.0168(8) -0.0059(7) 0.0032(7) -0.0006(7)
O4_2 0.0193(9) 0.0198(9) 0.0148(8) -0.0023(7) 0.0049(7) -0.0035(8)
O5_2 0.0196(10) 0.0288(10) 0.0211(9) -0.0106(8) 0.0080(7) -0.0090(8)
O6_2 0.0261(10) 0.0171(9) 0.0129(8) -0.0012(7) 0.0006(7) 0.0070(7)
O7_2 0.0233(10) 0.0148(9) 0.0152(8) -0.0033(7) -0.0042(7) 0.0041(7)
C1_2 0.0172(14) 0.0203(14) 0.0242(13) 0.0015(11) 0.0016(11) -0.0057(11)
C2_2 0.0138(14) 0.0254(14) 0.0196(12) -0.0019(11) 0.0006(10) -0.0065(11)
C3_2 0.0251(14) 0.0156(13) 0.0125(11) -0.0035(10) -0.0005(10) 0.0001(11)
C4_2 0.0205(14) 0.0157(13) 0.0162(12) -0.0041(10) 0.0029(10) 0.0019(11)
C5_2 0.0154(14) 0.0258(15) 0.0179(12) -0.0019(11) 0.0056(10) -0.0026(11)
C6_2 0.0195(14) 0.0278(15) 0.0181(12) -0.0012(11) 0.0056(11) -0.0043(12)
C7_2 0.0239(15) 0.0169(14) 0.0180(12) -0.0070(10) 0.0001(11) -0.0041(11)
C8_2 0.0182(14) 0.0166(14) 0.0243(13) -0.0040(11) -0.0003(11) -0.0052(11)
C9_2 0.0174(13) 0.0224(14) 0.0122(11) 0.0008(10) 0.0060(10) 0.0053(11)
C10_2 0.0261(15) 0.0246(14) 0.0123(11) 0.0006(10) 0.0048(11) -0.0015(12)
Fe3_3 0.01042(19) 0.0120(2) 0.01267(17) -0.00088(13) 0.00215(13) -0.00067(13)
O1_3 0.0170(9) 0.0187(9) 0.0128(8) -0.0004(7) 0.0010(7) -0.0042(7)
O2_3 0.0149(9) 0.0228(9) 0.0139(8) -0.0021(7) 0.0027(7) -0.0011(7)
O3_3 0.0173(9) 0.0202(9) 0.0151(8) -0.0028(7) 0.0019(7) -0.0002(7)
O4_3 0.0198(9) 0.0228(10) 0.0140(8) -0.0020(7) 0.0034(7) -0.0042(7)
O5_3 0.0205(10) 0.0290(10) 0.0192(8) -0.0097(8) 0.0070(7) -0.0093(8)
O6_3 0.0234(10) 0.0187(9) 0.0124(8) -0.0002(7) 0.0008(7) 0.0068(7)
O7_3 0.0230(10) 0.0209(9) 0.0155(8) -0.0004(7) 0.0000(7) 0.0071(8)
C1_3 0.0194(14) 0.0191(14) 0.0252(13) -0.0031(11) 0.0063(11) -0.0070(11)
C2_3 0.0187(14) 0.0284(15) 0.0217(13) -0.0055(11) 0.0049(11) -0.0105(12)
C3_3 0.0241(14) 0.0215(14) 0.0120(11) -0.0068(10) -0.0012(10) 0.0016(12)
C4_3 0.0222(14) 0.0182(14) 0.0130(11) -0.0010(10) 0.0010(10) 0.0058(11)
C5_3 0.0174(14) 0.0338(16) 0.0208(12) -0.0037(11) 0.0062(11) -0.0072(12)
C6_3 0.0217(14) 0.0346(16) 0.0194(13) -0.0012(11) 0.0060(11) -0.0111(12)
C7_3 0.0240(15) 0.0209(14) 0.0202(12) -0.0059(11) 0.0013(11) -0.0077(12)
C8_3 0.0207(14) 0.0223(14) 0.0195(12) -0.0048(11) 0.0013(11) -0.0092(11)
C9_3 0.0188(14) 0.0201(14) 0.0088(11) 0.0005(10) 0.0041(10) 0.0025(11)
C10_3 0.0265(15) 0.0205(14) 0.0110(11) 0.0005(10) 0.0046(10) -0.0010(12)
N1_4 0.0181(12) 0.0149(11) 0.0121(9) -0.0035(9) 0.0041(9) 0.0014(9)
O8_4 0.0273(10) 0.0150(9) 0.0165(8) 0.0047(7) 0.0041(7) -0.0044(8)
O9_4 0.0288(10) 0.0230(10) 0.0195(9) 0.0030(7) -0.0011(8) -0.0126(8)
O10_4 0.0231(10) 0.0296(10) 0.0233(9) 0.0025(8) -0.0057(8) 0.0087(8)
N2_5 0.0165(11) 0.0149(12) 0.0177(10) -0.0018(9) 0.0062(9) 0.0035(9)
O8_5 0.0330(11) 0.0161(10) 0.0295(9) 0.0055(8) 0.0119(8) -0.0018(8)
O9_5 0.0257(10) 0.0226(10) 0.0176(8) -0.0018(7) -0.0006(7) -0.0092(8)
O10_5 0.0243(10) 0.0284(10) 0.0206(9) -0.0027(8) -0.0097(8) 0.0031(8)
N3_6 0.0213(12) 0.0166(12) 0.0164(10) -0.0033(9) 0.0088(9) -0.0006(10)
O8_6 0.0359(12) 0.0211(10) 0.0428(11) 0.0076(9) 0.0148(9) -0.0077(9)
O9_6 0.0256(10) 0.0256(10) 0.0170(8) -0.0009(7) -0.0051(8) -0.0047(8)
O10_6 0.0210(10) 0.0260(10) 0.0207(9) 0.0027(8) -0.0033(7) 0.0035(8)
N4_7 0.0149(11) 0.0157(11) 0.0155(10) -0.0017(9) 0.0042(9) 0.0022(9)
O8_7 0.0395(12) 0.0176(10) 0.0383(10) 0.0082(8) 0.0191(9) -0.0048(9)
O9_7 0.0213(10) 0.0282(10) 0.0175(8) -0.0044(7) -0.0045(7) -0.0059(8)
O10_7 0.0208(10) 0.0256(10) 0.0192(8) 0.0026(7) -0.0069(7) 0.0017(8)
N5_8 0.0194(12) 0.0142(11) 0.0139(10) -0.0019(9) 0.0041(9) 0.0013(9)
O8_8 0.0280(10) 0.0176(9) 0.0173(8) 0.0048(7) 0.0040(7) -0.0061(8)
O9_8 0.0345(11) 0.0188(9) 0.0182(8) 0.0018(7) -0.0030(8) -0.0125(8)
O10_8 0.0214(10) 0.0258(10) 0.0260(9) 0.0041(8) -0.0089(8) 0.0043(8)
N6_9 0.0182(12) 0.0166(12) 0.0132(10) -0.0048(9) 0.0038(9) -0.0007(10)
O8_9 0.0368(11) 0.0186(10) 0.0217(9) 0.0033(8) 0.0062(8) -0.0106(8)
O9_9 0.0202(10) 0.0187(9) 0.0198(8) 0.0028(7) -0.0049(7) -0.0046(8)
O10_9 0.0164(9) 0.0284(10) 0.0212(9) -0.0007(8) -0.0040(7) 0.0051(8)

loop_
_atom_type_symbol
_atom_type_description
_atom_type_scat_dispersion_real
_atom_type_scat_dispersion_imag
_atom_type_scat_source
C C 0.0033 0.0016 'International Tables Vol C Tables 4.2.6.8 and 6.1.1.4'
H H 0.0000 0.0000 'International Tables Vol C Tables 4.2.6.8 and 6.1.1.4'
N N 0.0061 0.0033 'International Tables Vol C Tables 4.2.6.8 and 6.1.1.4'
O O 0.0106 0.0060 'International Tables Vol C Tables 4.2.6.8 and 6.1.1.4'
Fe Fe 0.3463 0.8444 'International Tables Vol C Tables 4.2.6.8 and 6.1.1.4'

loop_
_geom_angle_atom_site_label_1
_geom_angle_atom_site_label_2
_geom_angle_atom_site_label_3
_geom_angle
O7_1 Fe1_1 O6_1 177.35(5)
O7_1 Fe1_1 O5_1 91.00(5)
O6_1 Fe1_1 O5_1 86.49(5)
O7_1 Fe1_1 O2_1 82.07(5)
O6_1 Fe1_1 O2_1 99.46(5)
O5_1 Fe1_1 O2_1 143.54(5)
O7_1 Fe1_1 O4_1 88.27(6)
O6_1 Fe1_1 O4_1 91.70(6)
O5_1 Fe1_1 O4_1 70.51(5)
O2_1 Fe1_1 O4_1 144.23(5)
O7_1 Fe1_1 O3_1 97.02(5)
O6_1 Fe1_1 O3_1 85.51(5)
O5_1 Fe1_1 O3_1 143.01(5)
O2_1 Fe1_1 O3_1 73.45(5)
O4_1 Fe1_1 O3_1 73.70(5)
O7_1 Fe1_1 O1_1 88.43(5)
O6_1 Fe1_1 O1_1 89.95(5)
O5_1 Fe1_1 O1_1 70.98(5)
O2_1 Fe1_1 O1_1 73.08(5)
O4_1 Fe1_1 O1_1 141.27(5)
O3_1 Fe1_1 O1_1 144.94(5)
C1_1 O1_1 C10_1 112.65(15)
C1_1 O1_1 Fe1_1 112.90(11)
C10_1 O1_1 Fe1_1 111.64(12)
C2_1 O2_1 C3_1 114.67(15)
C2_1 O2_1 Fe1_1 113.74(11)
C3_1 O2_1 Fe1_1 112.10(12)
C4_1 O3_1 C5_1 114.34(15)
C4_1 O3_1 Fe1_1 112.53(11)
C5_1 O3_1 Fe1_1 110.66(11)
C7_1 O4_1 C6_1 113.69(16)
C7_1 O4_1 Fe1_1 112.77(12)
C6_1 O4_1 Fe1_1 113.66(12)
C8_1 O5_1 C9_1 117.89(15)
C8_1 O5_1 Fe1_1 121.75(12)
C9_1 O5_1 Fe1_1 120.26(11)
Fe1_1 O6_1 H6W1_1 119.03(11)
Fe1_1 O6_1 H6W2_1 133.33(13)
H6W1_1 O6_1 H6W2_1 107.20(16)
Fe1_1 O7_1 H7W1_1 130.26(12)
Fe1_1 O7_1 H7W2_1 121.14(12)
H7W1_1 O7_1 H7W2_1 105.10(15)
O1_1 C1_1 C2_1 106.32(17)
O1_1 C1_1 H1A_1 110.5
C2_1 C1_1 H1A_1 110.5
O1_1 C1_1 H1B_1 110.5
C2_1 C1_1 H1B_1 110.5
H1A_1 C1_1 H1B_1 108.7
O2_1 C2_1 C1_1 105.64(16)
O2_1 C2_1 H2A_1 110.6
C1_1 C2_1 H2A_1 110.6
O2_1 C2_1 H2B_1 110.6
C1_1 C2_1 H2B_1 110.6
H2A_1 C2_1 H2B_1 108.7
O2_1 C3_1 C4_1 105.53(16)
O2_1 C3_1 H3A_1 110.6
C4_1 C3_1 H3A_1 110.6
O2_1 C3_1 H3B_1 110.6
C4_1 C3_1 H3B_1 110.6
H3A_1 C3_1 H3B_1 108.8
O3_1 C4_1 C3_1 106.12(16)
O3_1 C4_1 H4A_1 110.5
C3_1 C4_1 H4A_1 110.5
O3_1 C4_1 H4B_1 110.5
C3_1 C4_1 H4B_1 110.5
H4A_1 C4_1 H4B_1 108.7
O3_1 C5_1 C6_1 105.95(17)
O3_1 C5_1 H5A_1 110.5
C6_1 C5_1 H5A_1 110.5
O3_1 C5_1 H5B_1 110.5
C6_1 C5_1 H5B_1 110.5
H5A_1 C5_1 H5B_1 108.7
O4_1 C6_1 C5_1 106.45(17)
O4_1 C6_1 H6A_1 110.4
C5_1 C6_1 H6A_1 110.4
O4_1 C6_1 H6B_1 110.4
C5_1 C6_1 H6B_1 110.4
H6A_1 C6_1 H6B_1 108.6
O4_1 C7_1 C8_1 106.87(17)
O4_1 C7_1 H7A_1 110.3
C8_1 C7_1 H7A_1 110.3
O4_1 C7_1 H7B_1 110.3
C8_1 C7_1 H7B_1 110.3
H7A_1 C7_1 H7B_1 108.6
O5_1 C8_1 C7_1 105.76(16)
O5_1 C8_1 H8A_1 110.6
C7_1 C8_1 H8A_1 110.6
O5_1 C8_1 H8B_1 110.6
C7_1 C8_1 H8B_1 110.6
H8A_1 C8_1 H8B_1 108.7
O5_1 C9_1 C10_1 106.51(16)
O5_1 C9_1 H9A_1 110.4
C10_1 C9_1 H9A_1 110.4
O5_1 C9_1 H9B_1 110.4
C10_1 C9_1 H9B_1 110.4
H9A_1 C9_1 H9B_1 108.6
O1_1 C10_1 C9_1 105.18(16)
O1_1 C10_1 H10A_1 110.7
C9_1 C10_1 H10A_1 110.7
O1_1 C10_1 H10B_1 110.7
C9_1 C10_1 H10B_1 110.7
H10A_1 C10_1 H10B_1 108.8
O7_2 Fe2_2 O6_2 177.19(5)
O7_2 Fe2_2 O5_2 88.93(6)
O6_2 Fe2_2 O5_2 88.28(6)
O7_2 Fe2_2 O3_2 96.99(5)
O6_2 Fe2_2 O3_2 85.46(5)
O5_2 Fe2_2 O3_2 143.69(6)
O7_2 Fe2_2 O1_2 89.96(6)
O6_2 Fe2_2 O1_2 88.87(6)
O5_2 Fe2_2 O1_2 71.77(5)
O3_2 Fe2_2 O1_2 143.59(5)
O7_2 Fe2_2 O4_2 89.24(6)
O6_2 Fe2_2 O4_2 90.13(6)
O5_2 Fe2_2 O4_2 70.68(5)
O3_2 Fe2_2 O4_2 73.61(5)
O1_2 Fe2_2 O4_2 142.45(5)
O7_2 Fe2_2 O2_2 81.78(5)
O6_2 Fe2_2 O2_2 100.30(5)
O5_2 Fe2_2 O2_2 143.37(6)
O3_2 Fe2_2 O2_2 72.86(5)
O1_2 Fe2_2 O2_2 72.87(5)
O4_2 Fe2_2 O2_2 143.84(5)
C1_2 O1_2 C10_2 112.68(16)
C1_2 O1_2 Fe2_2 113.23(12)
C10_2 O1_2 Fe2_2 111.78(12)
C2_2 O2_2 C3_2 114.57(15)
C2_2 O2_2 Fe2_2 113.48(12)
C3_2 O2_2 Fe2_2 112.93(12)
C4_2 O3_2 C5_2 114.22(16)
C4_2 O3_2 Fe2_2 113.85(12)
C5_2 O3_2 Fe2_2 111.14(11)
C7_2 O4_2 C6_2 114.21(16)
C7_2 O4_2 Fe2_2 111.60(12)
C6_2 O4_2 Fe2_2 113.02(12)
C9_2 O5_2 C8_2 117.86(16)
C9_2 O5_2 Fe2_2 119.79(12)
C8_2 O5_2 Fe2_2 121.76(13)
Fe2_2 O6_2 H6W1_2 120.94(12)
Fe2_2 O6_2 H6W2_2 127.29(13)
H6W1_2 O6_2 H6W2_2 107.84(16)
Fe2_2 O7_2 H7W1_2 123.74(12)
Fe2_2 O7_2 H7W2_2 124.50(12)
H7W1_2 O7_2 H7W2_2 107.30(16)
O1_2 C1_2 C2_2 106.76(17)
O1_2 C1_2 H1A_2 110.4
C2_2 C1_2 H1A_2 110.4
O1_2 C1_2 H1B_2 110.4
C2_2 C1_2 H1B_2 110.4
H1A_2 C1_2 H1B_2 108.6
O2_2 C2_2 C1_2 105.86(17)
O2_2 C2_2 H2A_2 110.6
C1_2 C2_2 H2A_2 110.6
O2_2 C2_2 H2B_2 110.6
C1_2 C2_2 H2B_2 110.6
H2A_2 C2_2 H2B_2 108.7
O2_2 C3_2 C4_2 105.97(17)
O2_2 C3_2 H3A_2 110.5
C4_2 C3_2 H3A_2 110.5
O2_2 C3_2 H3B_2 110.5
C4_2 C3_2 H3B_2 110.5
H3A_2 C3_2 H3B_2 108.7
O3_2 C4_2 C3_2 106.87(17)
O3_2 C4_2 H4A_2 110.3
C3_2 C4_2 H4A_2 110.3
O3_2 C4_2 H4B_2 110.3
C3_2 C4_2 H4B_2 110.3
H4A_2 C4_2 H4B_2 108.6
O3_2 C5_2 C6_2 106.41(18)
O3_2 C5_2 H5A_2 110.4
C6_2 C5_2 H5A_2 110.4
O3_2 C5_2 H5B_2 110.4
C6_2 C5_2 H5B_2 110.4
H5A_2 C5_2 H5B_2 108.6
O4_2 C6_2 C5_2 106.38(18)
O4_2 C6_2 H6A_2 110.5
C5_2 C6_2 H6A_2 110.5
O4_2 C6_2 H6B_2 110.5
C5_2 C6_2 H6B_2 110.5
H6A_2 C6_2 H6B_2 108.6
O4_2 C7_2 C8_2 107.22(17)
O4_2 C7_2 H7A_2 110.3
C8_2 C7_2 H7A_2 110.3
O4_2 C7_2 H7B_2 110.3
C8_2 C7_2 H7B_2 110.3
H7A_2 C7_2 H7B_2 108.5
O5_2 C8_2 C7_2 106.21(17)
O5_2 C8_2 H8A_2 110.5
C7_2 C8_2 H8A_2 110.5
O5_2 C8_2 H8B_2 110.5
C7_2 C8_2 H8B_2 110.5
H8A_2 C8_2 H8B_2 108.7
O5_2 C9_2 C10_2 105.89(17)
O5_2 C9_2 H9A_2 110.6
C10_2 C9_2 H9A_2 110.6
O5_2 C9_2 H9B_2 110.6
C10_2 C9_2 H9B_2 110.6
H9A_2 C9_2 H9B_2 108.7
O1_2 C10_2 C9_2 106.66(17)
O1_2 C10_2 H10A_2 110.4
C9_2 C10_2 H10A_2 110.4
O1_2 C10_2 H10B_2 110.4
C9_2 C10_2 H10B_2 110.4
H10A_2 C10_2 H10B_2 108.6
O7_3 Fe3_3 O6_3 178.29(6)
O7_3 Fe3_3 O5_3 88.22(6)
O6_3 Fe3_3 O5_3 90.14(6)
O7_3 Fe3_3 O2_3 83.17(6)
O6_3 Fe3_3 O2_3 98.45(6)
O5_3 Fe3_3 O2_3 143.07(6)
O7_3 Fe3_3 O4_3 88.90(6)
O6_3 Fe3_3 O4_3 90.08(6)
O5_3 Fe3_3 O4_3 70.79(5)
O2_3 Fe3_3 O4_3 144.35(6)
O7_3 Fe3_3 O3_3 97.29(5)
O6_3 Fe3_3 O3_3 83.72(5)
O5_3 Fe3_3 O3_3 143.43(6)
O2_3 Fe3_3 O3_3 73.45(5)
O4_3 Fe3_3 O3_3 73.19(5)
O7_3 Fe3_3 O1_3 91.06(6)
O6_3 Fe3_3 O1_3 88.90(6)
O5_3 Fe3_3 O1_3 71.40(5)
O2_3 Fe3_3 O1_3 72.93(5)
O4_3 Fe3_3 O1_3 142.18(5)
O3_3 Fe3_3 O1_3 144.03(5)
C1_3 O1_3 C10_3 112.82(16)
C1_3 O1_3 Fe3_3 112.75(12)
C10_3 O1_3 Fe3_3 112.19(12)
C2_3 O2_3 C3_3 114.36(15)
C2_3 O2_3 Fe3_3 114.36(12)
C3_3 O2_3 Fe3_3 113.51(12)
C4_3 O3_3 C5_3 114.61(16)
C4_3 O3_3 Fe3_3 111.84(12)
C5_3 O3_3 Fe3_3 111.91(12)
C7_3 O4_3 C6_3 113.42(16)
C7_3 O4_3 Fe3_3 111.58(13)
C6_3 O4_3 Fe3_3 113.35(12)
C9_3 O5_3 C8_3 118.05(16)
C9_3 O5_3 Fe3_3 119.76(12)
C8_3 O5_3 Fe3_3 121.40(12)
Fe3_3 O6_3 H6W1_3 122.68(11)
Fe3_3 O6_3 H6W2_3 131.27(12)
H6W1_3 O6_3 H6W2_3 105.80(15)
Fe3_3 O7_3 H7W1_3 129.54(12)
Fe3_3 O7_3 H7W2_3 124.33(13)
H7W1_3 O7_3 H7W2_3 105.25(15)
O1_3 C1_3 C2_3 106.32(17)
O1_3 C1_3 H1A_3 110.5
C2_3 C1_3 H1A_3 110.5
O1_3 C1_3 H1B_3 110.5
C2_3 C1_3 H1B_3 110.5
H1A_3 C1_3 H1B_3 108.7
O2_3 C2_3 C1_3 105.59(17)
O2_3 C2_3 H2A_3 110.6
C1_3 C2_3 H2A_3 110.6
O2_3 C2_3 H2B_3 110.6
C1_3 C2_3 H2B_3 110.6
H2A_3 C2_3 H2B_3 108.8
O2_3 C3_3 C4_3 105.58(16)
O2_3 C3_3 H3A_3 110.6
C4_3 C3_3 H3A_3 110.6
O2_3 C3_3 H3B_3 110.6
C4_3 C3_3 H3B_3 110.6
H3A_3 C3_3 H3B_3 108.8
O3_3 C4_3 C3_3 106.16(17)
O3_3 C4_3 H4A_3 110.5
C3_3 C4_3 H4A_3 110.5
O3_3 C4_3 H4B_3 110.5
C3_3 C4_3 H4B_3 110.5
H4A_3 C4_3 H4B_3 108.7
O3_3 C5_3 C6_3 106.27(19)
O3_3 C5_3 H5A_3 110.5
C6_3 C5_3 H5A_3 110.5
O3_3 C5_3 H5B_3 110.5
C6_3 C5_3 H5B_3 110.5
H5A_3 C5_3 H5B_3 108.7
O4_3 C6_3 C5_3 106.57(18)
O4_3 C6_3 H6A_3 110.4
C5_3 C6_3 H6A_3 110.4
O4_3 C6_3 H6B_3 110.4
C5_3 C6_3 H6B_3 110.4
H6A_3 C6_3 H6B_3 108.6
O4_3 C7_3 C8_3 107.18(18)
O4_3 C7_3 H7A_3 110.3
C8_3 C7_3 H7A_3 110.3
O4_3 C7_3 H7B_3 110.3
C8_3 C7_3 H7B_3 110.3
H7A_3 C7_3 H7B_3 108.5
O5_3 C8_3 C7_3 106.17(17)
O5_3 C8_3 H8A_3 110.5
C7_3 C8_3 H8A_3 110.5
O5_3 C8_3 H8B_3 110.5
C7_3 C8_3 H8B_3 110.5
H8A_3 C8_3 H8B_3 108.7
O5_3 C9_3 C10_3 106.00(16)
O5_3 C9_3 H9A_3 110.5
C10_3 C9_3 H9A_3 110.5
O5_3 C9_3 H9B_3 110.5
C10_3 C9_3 H9B_3 110.5
H9A_3 C9_3 H9B_3 108.7
O1_3 C10_3 C9_3 105.72(17)
O1_3 C10_3 H10A_3 110.6
C9_3 C10_3 H10A_3 110.6
O1_3 C10_3 H10B_3 110.6
C9_3 C10_3 H10B_3 110.6
H10A_3 C10_3 H10B_3 108.7
O10_4 N1_4 O8_4 120.93(19)
O10_4 N1_4 O9_4 120.21(18)
O8_4 N1_4 O9_4 118.84(17)
O10_5 N2_5 O8_5 121.74(19)
O10_5 N2_5 O9_5 120.50(18)
O8_5 N2_5 O9_5 117.76(17)
O10_6 N3_6 O8_6 121.8(2)
O10_6 N3_6 O9_6 119.15(19)
O8_6 N3_6 O9_6 119.07(19)
O8_7 N4_7 O10_7 121.73(19)
O8_7 N4_7 O9_7 119.23(18)
O10_7 N4_7 O9_7 119.03(18)
O10_8 N5_8 O8_8 120.98(19)
O10_8 N5_8 O9_8 120.38(18)
O8_8 N5_8 O9_8 118.63(17)
O10_9 N6_9 O8_9 121.24(19)
O10_9 N6_9 O9_9 120.51(19)
O8_9 N6_9 O9_9 118.24(18)

loop_
_geom_bond_atom_site_label_1
_geom_bond_atom_site_label_2
_geom_bond_distance
Fe1_1 O7_1 2.0638(14)
Fe1_1 O6_1 2.0741(14)
Fe1_1 O5_1 2.1861(14)
Fe1_1 O2_1 2.2213(14)
Fe1_1 O4_1 2.2330(14)
Fe1_1 O3_1 2.2427(14)
Fe1_1 O1_1 2.2451(14)
O1_1 C1_1 1.439(2)
O1_1 C10_1 1.447(2)
O2_1 C2_1 1.438(2)
O2_1 C3_1 1.444(2)
O3_1 C4_1 1.442(2)
O3_1 C5_1 1.449(2)
O4_1 C7_1 1.443(2)
O4_1 C6_1 1.446(2)
O5_1 C8_1 1.425(2)
O5_1 C9_1 1.425(2)
O6_1 H6W1_1 0.8320(14)
O6_1 H6W2_1 0.8197(13)
O7_1 H7W1_1 0.8341(14)
O7_1 H7W2_1 0.8406(14)
C1_1 C2_1 1.508(3)
C1_1 H1A_1 0.9900
C1_1 H1B_1 0.9900
C2_1 H2A_1 0.9900
C2_1 H2B_1 0.9900
C3_1 C4_1 1.496(3)
C3_1 H3A_1 0.9900
C3_1 H3B_1 0.9900
C4_1 H4A_1 0.9900
C4_1 H4B_1 0.9900
C5_1 C6_1 1.503(3)
C5_1 H5A_1 0.9900
C5_1 H5B_1 0.9900
C6_1 H6A_1 0.9900
C6_1 H6B_1 0.9900
C7_1 C8_1 1.503(3)
C7_1 H7A_1 0.9900
C7_1 H7B_1 0.9900
C8_1 H8A_1 0.9900
C8_1 H8B_1 0.9900
C9_1 C10_1 1.509(3)
C9_1 H9A_1 0.9900
C9_1 H9B_1 0.9900
C10_1 H10A_1 0.9900
C10_1 H10B_1 0.9900
Fe2_2 O7_2 2.0547(14)
Fe2_2 O6_2 2.0701(14)
Fe2_2 O5_2 2.1790(14)
Fe2_2 O3_2 2.2293(14)
Fe2_2 O1_2 2.2358(15)
Fe2_2 O4_2 2.2443(15)
Fe2_2 O2_2 2.2453(14)
O1_2 C1_2 1.435(2)
O1_2 C10_2 1.441(2)
O2_2 C2_2 1.431(2)
O2_2 C3_2 1.436(2)
O3_2 C4_2 1.436(2)
O3_2 C5_2 1.440(2)
O4_2 C7_2 1.434(2)
O4_2 C6_2 1.438(2)
O5_2 C9_2 1.417(2)
O5_2 C8_2 1.426(2)
O6_2 H6W1_2 0.8214(14)
O6_2 H6W2_2 0.8286(13)
O7_2 H7W1_2 0.8331(13)
O7_2 H7W2_2 0.8266(14)
C1_2 C2_2 1.505(3)
C1_2 H1A_2 0.9900
C1_2 H1B_2 0.9900
C2_2 H2A_2 0.9900
C2_2 H2B_2 0.9900
C3_2 C4_2 1.496(3)
C3_2 H3A_2 0.9900
C3_2 H3B_2 0.9900
C4_2 H4A_2 0.9900
C4_2 H4B_2 0.9900
C5_2 C6_2 1.496(3)
C5_2 H5A_2 0.9900
C5_2 H5B_2 0.9900
C6_2 H6A_2 0.9900
C6_2 H6B_2 0.9900
C7_2 C8_2 1.511(3)
C7_2 H7A_2 0.9900
C7_2 H7B_2 0.9900
C8_2 H8A_2 0.9900
C8_2 H8B_2 0.9900
C9_2 C10_2 1.504(3)
C9_2 H9A_2 0.9900
C9_2 H9B_2 0.9900
C10_2 H10A_2 0.9900
C10_2 H10B_2 0.9900
Fe3_3 O7_3 2.0592(14)
Fe3_3 O6_3 2.0637(14)
Fe3_3 O5_3 2.1807(14)
Fe3_3 O2_3 2.2081(14)
Fe3_3 O4_3 2.2385(15)
Fe3_3 O3_3 2.2446(15)
Fe3_3 O1_3 2.2514(15)
O1_3 C1_3 1.433(2)
O1_3 C10_3 1.444(2)
O2_3 C2_3 1.436(2)
O2_3 C3_3 1.438(2)
O3_3 C4_3 1.430(2)
O3_3 C5_3 1.435(3)
O4_3 C7_3 1.437(2)
O4_3 C6_3 1.439(2)
O5_3 C9_3 1.424(2)
O5_3 C8_3 1.427(2)
O6_3 H6W1_3 0.8357(14)
O6_3 H6W2_3 0.8356(13)
O7_3 H7W1_3 0.8443(14)
O7_3 H7W2_3 0.8326(14)
C1_3 C2_3 1.507(3)
C1_3 H1A_3 0.9900
C1_3 H1B_3 0.9900
C2_3 H2A_3 0.9900
C2_3 H2B_3 0.9900
C3_3 C4_3 1.505(3)
C3_3 H3A_3 0.9900
C3_3 H3B_3 0.9900
C4_3 H4A_3 0.9900
C4_3 H4B_3 0.9900
C5_3 C6_3 1.496(3)
C5_3 H5A_3 0.9900
C5_3 H5B_3 0.9900
C6_3 H6A_3 0.9900
C6_3 H6B_3 0.9900
C7_3 C8_3 1.503(3)
C7_3 H7A_3 0.9900
C7_3 H7B_3 0.9900
C8_3 H8A_3 0.9900
C8_3 H8B_3 0.9900
C9_3 C10_3 1.507(3)
C9_3 H9A_3 0.9900
C9_3 H9B_3 0.9900
C10_3 H10A_3 0.9900
C10_3 H10B_3 0.9900
N1_4 O10_4 1.236(2)
N1_4 O8_4 1.258(2)
N1_4 O9_4 1.265(2)
N2_5 O10_5 1.233(2)
N2_5 O8_5 1.260(2)
N2_5 O9_5 1.264(2)
N3_6 O10_6 1.238(2)
N3_6 O8_6 1.239(2)
N3_6 O9_6 1.273(2)
N4_7 O8_7 1.240(2)
N4_7 O10_7 1.241(2)
N4_7 O9_7 1.270(2)
N5_8 O10_8 1.236(2)
N5_8 O8_8 1.259(2)
N5_8 O9_8 1.264(2)
N6_9 O10_9 1.235(2)
N6_9 O8_9 1.258(2)
N6_9 O9_9 1.264(2)

loop_
_geom_torsion_atom_site_label_1
_geom_torsion_atom_site_label_2
_geom_torsion_atom_site_label_3
_geom_torsion_atom_site_label_4
_geom_torsion
O7_1 Fe1_1 O1_1 C1_1 66.44(12)
O6_1 Fe1_1 O1_1 C1_1 -115.65(13)
O5_1 Fe1_1 O1_1 C1_1 158.04(13)
O2_1 Fe1_1 O1_1 C1_1 -15.75(12)
O4_1 Fe1_1 O1_1 C1_1 151.70(12)
O3_1 Fe1_1 O1_1 C1_1 -33.57(16)
O7_1 Fe1_1 O1_1 C10_1 -61.68(13)
O6_1 Fe1_1 O1_1 C10_1 116.23(13)
O5_1 Fe1_1 O1_1 C10_1 29.92(12)
O2_1 Fe1_1 O1_1 C10_1 -143.87(13)
O4_1 Fe1_1 O1_1 C10_1 23.58(16)
O3_1 Fe1_1 O1_1 C10_1 -161.69(12)
O7_1 Fe1_1 O2_1 C2_1 -108.34(13)
O6_1 Fe1_1 O2_1 C2_1 69.47(13)
O5_1 Fe1_1 O2_1 C2_1 -27.47(17)
O4_1 Fe1_1 O2_1 C2_1 175.89(12)
O3_1 Fe1_1 O2_1 C2_1 151.87(14)
O1_1 Fe1_1 O2_1 C2_1 -17.56(12)
O7_1 Fe1_1 O2_1 C3_1 119.53(13)
O6_1 Fe1_1 O2_1 C3_1 -62.66(13)
O5_1 Fe1_1 O2_1 C3_1 -159.60(12)
O4_1 Fe1_1 O2_1 C3_1 43.76(17)
O3_1 Fe1_1 O2_1 C3_1 19.74(12)
O1_1 Fe1_1 O2_1 C3_1 -149.69(14)
O7_1 Fe1_1 O3_1 C4_1 -65.51(13)
O6_1 Fe1_1 O3_1 C4_1 115.28(13)
O5_1 Fe1_1 O3_1 C4_1 -166.63(12)
O2_1 Fe1_1 O3_1 C4_1 14.02(12)
O4_1 Fe1_1 O3_1 C4_1 -151.63(13)
O1_1 Fe1_1 O3_1 C4_1 31.81(17)
O7_1 Fe1_1 O3_1 C5_1 63.79(13)
O6_1 Fe1_1 O3_1 C5_1 -115.42(13)
O5_1 Fe1_1 O3_1 C5_1 -37.33(16)
O2_1 Fe1_1 O3_1 C5_1 143.32(13)
O4_1 Fe1_1 O3_1 C5_1 -22.33(12)
O1_1 Fe1_1 O3_1 C5_1 161.11(12)
O7_1 Fe1_1 O4_1 C7_1 120.21(13)
O6_1 Fe1_1 O4_1 C7_1 -57.14(13)
O5_1 Fe1_1 O4_1 C7_1 28.53(12)
O2_1 Fe1_1 O4_1 C7_1 -165.94(12)
O3_1 Fe1_1 O4_1 C7_1 -141.96(13)
O1_1 Fe1_1 O4_1 C7_1 34.89(16)
O7_1 Fe1_1 O4_1 C6_1 -108.51(14)
O6_1 Fe1_1 O4_1 C6_1 74.13(14)
O5_1 Fe1_1 O4_1 C6_1 159.81(15)
O2_1 Fe1_1 O4_1 C6_1 -34.67(18)
O3_1 Fe1_1 O4_1 C6_1 -10.68(13)
O1_1 Fe1_1 O4_1 C6_1 166.16(12)
O7_1 Fe1_1 O5_1 C8_1 -88.61(15)
O6_1 Fe1_1 O5_1 C8_1 92.24(15)
O2_1 Fe1_1 O5_1 C8_1 -166.58(13)
O4_1 Fe1_1 O5_1 C8_1 -0.81(14)
O3_1 Fe1_1 O5_1 C8_1 14.48(19)
O1_1 Fe1_1 O5_1 C8_1 -176.60(16)
O7_1 Fe1_1 O5_1 C9_1 87.68(14)
O6_1 Fe1_1 O5_1 C9_1 -91.46(14)
O2_1 Fe1_1 O5_1 C9_1 9.72(19)
O4_1 Fe1_1 O5_1 C9_1 175.49(15)
O3_1 Fe1_1 O5_1 C9_1 -169.23(13)
O1_1 Fe1_1 O5_1 C9_1 -0.31(13)
C10_1 O1_1 C1_1 C2_1 171.87(17)
Fe1_1 O1_1 C1_1 C2_1 44.27(19)
C3_1 O2_1 C2_1 C1_1 176.66(17)
Fe1_1 O2_1 C2_1 C1_1 45.78(19)
O1_1 C1_1 C2_1 O2_1 -57.7(2)
C2_1 O2_1 C3_1 C4_1 179.58(17)
Fe1_1 O2_1 C3_1 C4_1 -48.76(18)
C5_1 O3_1 C4_1 C3_1 -171.08(16)
Fe1_1 O3_1 C4_1 C3_1 -43.71(18)
O2_1 C3_1 C4_1 O3_1 59.7(2)
C4_1 O3_1 C5_1 C6_1 178.79(16)
Fe1_1 O3_1 C5_1 C6_1 50.47(18)
C7_1 O4_1 C6_1 C5_1 171.06(17)
Fe1_1 O4_1 C6_1 C5_1 40.2(2)
O3_1 C5_1 C6_1 O4_1 -58.9(2)
C6_1 O4_1 C7_1 C8_1 177.96(17)
Fe1_1 O4_1 C7_1 C8_1 -50.78(19)
C9_1 O5_1 C8_1 C7_1 158.93(17)
Fe1_1 O5_1 C8_1 C7_1 -24.7(2)
O4_1 C7_1 C8_1 O5_1 46.5(2)
C8_1 O5_1 C9_1 C10_1 149.34(17)
Fe1_1 O5_1 C9_1 C10_1 -27.1(2)
C1_1 O1_1 C10_1 C9_1 178.70(16)
Fe1_1 O1_1 C10_1 C9_1 -53.04(18)
O5_1 C9_1 C10_1 O1_1 50.0(2)
O7_2 Fe2_2 O1_2 C1_2 -65.19(13)
O6_2 Fe2_2 O1_2 C1_2 117.36(13)
O5_2 Fe2_2 O1_2 C1_2 -154.07(14)
O3_2 Fe2_2 O1_2 C1_2 36.58(17)
O4_2 Fe2_2 O1_2 C1_2 -153.90(12)
O2_2 Fe2_2 O1_2 C1_2 16.22(12)
O7_2 Fe2_2 O1_2 C10_2 63.37(14)
O6_2 Fe2_2 O1_2 C10_2 -114.08(14)
O5_2 Fe2_2 O1_2 C10_2 -25.51(13)
O3_2 Fe2_2 O1_2 C10_2 165.14(12)
O4_2 Fe2_2 O1_2 C10_2 -25.34(17)
O2_2 Fe2_2 O1_2 C10_2 144.78(14)
O7_2 Fe2_2 O2_2 C2_2 109.29(13)
O6_2 Fe2_2 O2_2 C2_2 -68.80(13)
O5_2 Fe2_2 O2_2 C2_2 32.35(17)
O3_2 Fe2_2 O2_2 C2_2 -150.74(14)
O1_2 Fe2_2 O2_2 C2_2 16.78(12)
O4_2 Fe2_2 O2_2 C2_2 -173.43(12)
O7_2 Fe2_2 O2_2 C3_2 -118.17(14)
O6_2 Fe2_2 O2_2 C3_2 63.73(13)
O5_2 Fe2_2 O2_2 C3_2 164.89(13)
O3_2 Fe2_2 O2_2 C3_2 -18.20(13)
O1_2 Fe2_2 O2_2 C3_2 149.32(14)
O4_2 Fe2_2 O2_2 C3_2 -40.89(17)
O7_2 Fe2_2 O3_2 C4_2 64.67(13)
O6_2 Fe2_2 O3_2 C4_2 -116.72(13)
O5_2 Fe2_2 O3_2 C4_2 162.43(13)
O1_2 Fe2_2 O3_2 C4_2 -34.82(17)
O4_2 Fe2_2 O3_2 C4_2 151.81(14)
O2_2 Fe2_2 O3_2 C4_2 -14.46(12)
O7_2 Fe2_2 O3_2 C5_2 -66.01(13)
O6_2 Fe2_2 O3_2 C5_2 112.60(13)
O5_2 Fe2_2 O3_2 C5_2 31.74(17)
O1_2 Fe2_2 O3_2 C5_2 -165.51(12)
O4_2 Fe2_2 O3_2 C5_2 21.13(12)
O2_2 Fe2_2 O3_2 C5_2 -145.15(14)
O7_2 Fe2_2 O4_2 C7_2 -120.24(13)
O6_2 Fe2_2 O4_2 C7_2 57.02(13)
O5_2 Fe2_2 O4_2 C7_2 -31.11(12)
O3_2 Fe2_2 O4_2 C7_2 142.25(13)
O1_2 Fe2_2 O4_2 C7_2 -31.29(16)
O2_2 Fe2_2 O4_2 C7_2 164.85(12)
O7_2 Fe2_2 O4_2 C6_2 109.42(14)
O6_2 Fe2_2 O4_2 C6_2 -73.32(14)
O5_2 Fe2_2 O4_2 C6_2 -161.45(14)
O3_2 Fe2_2 O4_2 C6_2 11.91(13)
O1_2 Fe2_2 O4_2 C6_2 -161.62(12)
O2_2 Fe2_2 O4_2 C6_2 34.51(18)
O7_2 Fe2_2 O5_2 C9_2 -94.78(15)
O6_2 Fe2_2 O5_2 C9_2 84.91(15)
O3_2 Fe2_2 O5_2 C9_2 164.85(13)
O1_2 Fe2_2 O5_2 C9_2 -4.46(14)
O4_2 Fe2_2 O5_2 C9_2 175.65(16)
O2_2 Fe2_2 O5_2 C9_2 -20.1(2)
O7_2 Fe2_2 O5_2 C8_2 94.30(16)
O6_2 Fe2_2 O5_2 C8_2 -86.01(16)
O3_2 Fe2_2 O5_2 C8_2 -6.1(2)
O1_2 Fe2_2 O5_2 C8_2 -175.39(17)
O4_2 Fe2_2 O5_2 C8_2 4.72(15)
O2_2 Fe2_2 O5_2 C8_2 168.94(13)
C10_2 O1_2 C1_2 C2_2 -172.70(18)
Fe2_2 O1_2 C1_2 C2_2 -44.6(2)
C3_2 O2_2 C2_2 C1_2 -176.42(17)
Fe2_2 O2_2 C2_2 C1_2 -44.7(2)
O1_2 C1_2 C2_2 O2_2 57.4(2)
C2_2 O2_2 C3_2 C4_2 177.90(17)
Fe2_2 O2_2 C3_2 C4_2 45.90(19)
C5_2 O3_2 C4_2 C3_2 172.16(17)
Fe2_2 O3_2 C4_2 C3_2 43.02(19)
O2_2 C3_2 C4_2 O3_2 -57.1(2)
C4_2 O3_2 C5_2 C6_2 179.85(17)
Fe2_2 O3_2 C5_2 C6_2 -49.66(19)
C7_2 O4_2 C6_2 C5_2 -170.19(17)
Fe2_2 O4_2 C6_2 C5_2 -41.2(2)
O3_2 C5_2 C6_2 O4_2 59.1(2)
C6_2 O4_2 C7_2 C8_2 -178.33(18)
Fe2_2 O4_2 C7_2 C8_2 51.95(19)
C9_2 O5_2 C8_2 C7_2 -150.85(18)
Fe2_2 O5_2 C8_2 C7_2 20.2(2)
O4_2 C7_2 C8_2 O5_2 -45.1(2)
C8_2 O5_2 C9_2 C10_2 -157.51(18)
Fe2_2 O5_2 C9_2 C10_2 31.2(2)
C1_2 O1_2 C10_2 C9_2 178.63(17)
Fe2_2 O1_2 C10_2 C9_2 49.8(2)
O5_2 C9_2 C10_2 O1_2 -50.8(2)
O7_3 Fe3_3 O1_3 C1_3 -66.34(13)
O6_3 Fe3_3 O1_3 C1_3 115.37(13)
O5_3 Fe3_3 O1_3 C1_3 -154.11(14)
O2_3 Fe3_3 O1_3 C1_3 16.18(13)
O4_3 Fe3_3 O1_3 C1_3 -155.92(12)
O3_3 Fe3_3 O1_3 C1_3 37.64(17)
O7_3 Fe3_3 O1_3 C10_3 62.35(13)
O6_3 Fe3_3 O1_3 C10_3 -115.94(13)
O5_3 Fe3_3 O1_3 C10_3 -25.42(13)
O2_3 Fe3_3 O1_3 C10_3 144.88(14)
O4_3 Fe3_3 O1_3 C10_3 -27.22(17)
O3_3 Fe3_3 O1_3 C10_3 166.33(12)
O7_3 Fe3_3 O2_3 C2_3 110.33(14)
O6_3 Fe3_3 O2_3 C2_3 -69.11(14)
O5_3 Fe3_3 O2_3 C2_3 32.53(18)
O4_3 Fe3_3 O2_3 C2_3 -171.20(13)
O3_3 Fe3_3 O2_3 C2_3 -149.94(14)
O1_3 Fe3_3 O2_3 C2_3 17.11(13)
O7_3 Fe3_3 O2_3 C3_3 -115.98(14)
O6_3 Fe3_3 O2_3 C3_3 64.58(14)
O5_3 Fe3_3 O2_3 C3_3 166.22(13)
O4_3 Fe3_3 O2_3 C3_3 -37.51(18)
O3_3 Fe3_3 O2_3 C3_3 -16.25(13)
O1_3 Fe3_3 O2_3 C3_3 150.80(14)
O7_3 Fe3_3 O3_3 C4_3 63.10(13)
O6_3 Fe3_3 O3_3 C4_3 -118.28(13)
O5_3 Fe3_3 O3_3 C4_3 160.00(12)
O2_3 Fe3_3 O3_3 C4_3 -17.52(12)
O4_3 Fe3_3 O3_3 C4_3 149.73(13)
O1_3 Fe3_3 O3_3 C4_3 -38.91(17)
O7_3 Fe3_3 O3_3 C5_3 -67.05(14)
O6_3 Fe3_3 O3_3 C5_3 111.56(14)
O5_3 Fe3_3 O3_3 C5_3 29.84(18)
O2_3 Fe3_3 O3_3 C5_3 -147.67(14)
O4_3 Fe3_3 O3_3 C5_3 19.58(13)
O1_3 Fe3_3 O3_3 C5_3 -169.06(12)
O7_3 Fe3_3 O4_3 C7_3 -119.11(13)
O6_3 Fe3_3 O4_3 C7_3 59.51(13)
O5_3 Fe3_3 O4_3 C7_3 -30.61(12)
O2_3 Fe3_3 O4_3 C7_3 164.22(12)
O3_3 Fe3_3 O4_3 C7_3 142.93(13)
O1_3 Fe3_3 O4_3 C7_3 -28.80(16)
O7_3 Fe3_3 O4_3 C6_3 111.37(14)
O6_3 Fe3_3 O4_3 C6_3 -70.01(14)
O5_3 Fe3_3 O4_3 C6_3 -160.13(15)
O2_3 Fe3_3 O4_3 C6_3 34.70(18)
O3_3 Fe3_3 O4_3 C6_3 13.41(14)
O1_3 Fe3_3 O4_3 C6_3 -158.32(13)
O7_3 Fe3_3 O5_3 C9_3 -97.12(15)
O6_3 Fe3_3 O5_3 C9_3 83.39(15)
O2_3 Fe3_3 O5_3 C9_3 -20.96(19)
O4_3 Fe3_3 O5_3 C9_3 173.42(15)
O3_3 Fe3_3 O5_3 C9_3 163.01(13)
O1_3 Fe3_3 O5_3 C9_3 -5.41(14)
O7_3 Fe3_3 O5_3 C8_3 93.26(16)
O6_3 Fe3_3 O5_3 C8_3 -86.24(16)
O2_3 Fe3_3 O5_3 C8_3 169.41(14)
O4_3 Fe3_3 O5_3 C8_3 3.80(15)
O3_3 Fe3_3 O5_3 C8_3 -6.6(2)
O1_3 Fe3_3 O5_3 C8_3 -175.03(17)
C10_3 O1_3 C1_3 C2_3 -172.84(18)
Fe3_3 O1_3 C1_3 C2_3 -44.5(2)
C3_3 O2_3 C2_3 C1_3 -178.55(17)
Fe3_3 O2_3 C2_3 C1_3 -45.3(2)
O1_3 C1_3 C2_3 O2_3 57.4(2)
C2_3 O2_3 C3_3 C4_3 178.80(17)
Fe3_3 O2_3 C3_3 C4_3 45.12(19)
C5_3 O3_3 C4_3 C3_3 175.07(17)
Fe3_3 O3_3 C4_3 C3_3 46.32(18)
O2_3 C3_3 C4_3 O3_3 -59.1(2)
C4_3 O3_3 C5_3 C6_3 -176.55(17)
Fe3_3 O3_3 C5_3 C6_3 -47.84(19)
C7_3 O4_3 C6_3 C5_3 -170.98(18)
Fe3_3 O4_3 C6_3 C5_3 -42.4(2)
O3_3 C5_3 C6_3 O4_3 58.5(2)
C6_3 O4_3 C7_3 C8_3 -178.43(18)
Fe3_3 O4_3 C7_3 C8_3 52.08(19)
C9_3 O5_3 C8_3 C7_3 -148.22(18)
Fe3_3 O5_3 C8_3 C7_3 21.6(2)
O4_3 C7_3 C8_3 O5_3 -46.0(2)
C8_3 O5_3 C9_3 C10_3 -157.24(18)
Fe3_3 O5_3 C9_3 C10_3 32.8(2)
C1_3 O1_3 C10_3 C9_3 178.66(17)
Fe3_3 O1_3 C10_3 C9_3 50.00(19)
O5_3 C9_3 C10_3 O1_3 -51.6(2)
